data_7230595
loop_
_publ_author_name
'Saunders, Lucy K.'
'Nowell, Harriott'
'Spencer, Helen C. E.'
'Hatcher, Lauren E.'
'Shepherd, Helena J.'
'Thomas, Lynne H.'
'Jones, Charlotte L.'
'Teat, Simon J.'
'Raithby, Paul R.'
'Wilson, Chick C.'

_publ_section_title
;
 Tuning charge-assisted and weak hydrogen bonds in molecular complexes of
 the proton sponge DMAN by acid co-former substitution
;
_journal_issue 22
_journal_name_full CrystEngComm
_journal_page_first 3074
_journal_paper_doi 10.1039/C8CE00443A
_journal_volume 20
_journal_year 2018
_chemical_formula_moiety 'C14 H19 N2, C8 H8 O3, C8 H7 O3'
_chemical_formula_sum 'C30 H34 N2 O6'
_chemical_formula_weight 518.59
_chemical_name_systematic 'DMAN 3-methoxy benzoic acid 3-methoxybenzoate'
_space_group_crystal_system monoclinic
_space_group_IT_number 14
_space_group_name_Hall '-P 2ybc'
_space_group_name_H-M_alt 'P 1 21/c 1'
_symmetry_space_group_name_Hall '-P 2ybc'
_symmetry_space_group_name_H-M 'P 1 21/c 1'
_atom_sites_solution_hydrogens difmap
_audit_creation_method SHELXL-2014
_audit_update_record
;
2018-03-22 deposited with the CCDC.
2018-05-08 downloaded from the CCDC.
;
_cell_angle_alpha 90
_cell_angle_beta 112.040(2)
_cell_angle_gamma 90
_cell_formula_units_Z 4
_cell_length_a 9.8917(4)
_cell_length_b 23.8954(9)
_cell_length_c 12.0958(5)
_cell_measurement_reflns_used 9970
_cell_measurement_temperature 100
_cell_measurement_theta_max 33.35
_cell_measurement_theta_min 2.50
_cell_volume 2650.10(19)
_computing_cell_refinement 'Bruker SAINT'
_computing_data_collection 'Bruker APEX2'
_computing_data_reduction 'Bruker SAINT'
_computing_structure_refinement 'SHELXL-2013 (Sheldrick 2013)'
_computing_structure_solution 'SHELXS-2013 (Sheldrick 2013)'
_diffrn_ambient_temperature 100
_diffrn_detector 'CMOS Detector'
_diffrn_detector_type 'Bruker Photon 100 CMOS Detector'
_diffrn_measured_fraction_theta_full 0.999
_diffrn_measured_fraction_theta_max 0.999
_diffrn_measurement_device 'three-circle diffractometer'
_diffrn_measurement_device_type 'Bruker AXS D8'
_diffrn_measurement_method '\f and \w scans'
_diffrn_radiation_monochromator synchrotron
_diffrn_radiation_type synchrotron
_diffrn_radiation_wavelength 0.8856
_diffrn_reflns_av_R_equivalents 0.0561
_diffrn_reflns_av_unetI/netI 0.0505
_diffrn_reflns_Laue_measured_fraction_full 0.999
_diffrn_reflns_Laue_measured_fraction_max 0.999
_diffrn_reflns_limit_h_max 12
_diffrn_reflns_limit_h_min -12
_diffrn_reflns_limit_k_max 29
_diffrn_reflns_limit_k_min -29
_diffrn_reflns_limit_l_max 15
_diffrn_reflns_limit_l_min -15
_diffrn_reflns_number 37258
_diffrn_reflns_point_group_measured_fraction_full 0.999
_diffrn_reflns_point_group_measured_fraction_max 0.999
_diffrn_reflns_theta_full 32.097
_diffrn_reflns_theta_max 33.661
_diffrn_reflns_theta_min 2.124
_exptl_absorpt_coefficient_mu 0.116
_exptl_absorpt_correction_type multi-scan
_exptl_absorpt_process_details
;
SADABS-2014/5 - Bruker AXS area detector scaling and absorption correction  
;
_exptl_crystal_colour colourless
_exptl_crystal_density_diffrn 1.300
_exptl_crystal_density_method 'not measured'
_exptl_crystal_description plate
_exptl_crystal_F_000 1104
_exptl_crystal_recrystallization_method 'slow evaporation from acetonitrile solvent at 4 degreesC'
_exptl_crystal_size_max 0.2
_exptl_crystal_size_mid 0.1
_exptl_crystal_size_min 0.1
_refine_diff_density_max 0.189
_refine_diff_density_min -0.275
_refine_diff_density_rms 0.051
_refine_ls_extinction_method none
_refine_ls_goodness_of_fit_ref 1.025
_refine_ls_hydrogen_treatment refall
_refine_ls_matrix_type full
_refine_ls_number_parameters 479
_refine_ls_number_reflns 5439
_refine_ls_number_restraints 0
_refine_ls_restrained_S_all 1.025
_refine_ls_R_factor_all 0.0803
_refine_ls_R_factor_gt 0.0450
_refine_ls_shift/su_max 0.000
_refine_ls_shift/su_mean 0.000
_refine_ls_structure_factor_coef Fsqd
_refine_ls_weighting_details 'w=1/[\s^2^(Fo^2^)+(0.0488P)^2^+0.3638P] where P=(Fo^2^+2Fc^2^)/3'
_refine_ls_weighting_scheme calc
_refine_ls_wR_factor_gt 0.0900
_refine_ls_wR_factor_ref 0.1022
_reflns_Friedel_coverage 0.000
_reflns_number_gt 3754
_reflns_number_total 5439
_reflns_threshold_expression 'I > 2\s(I)'
_cod_data_source_file c8ce00443a2.cif
_cod_data_source_block complex_4
_cod_depositor_comments 'Adding full bibliography for 7230587--7230595.cif.'
_cod_database_code 7230595
_shelx_space_group_comment
;
The symmetry employed for this shelxl refinement is uniquely defined
by the following loop, which should always be used as a source of
symmetry information in preference to the above space-group names.
They are only intended as comments.
;
_shelxl_version_number 2014-3

loop_
_space_group_symop_operation_xyz
'x, y, z'
'-x, y+1/2, -z+1/2'
'-x, -y, -z'
'x, -y-1/2, z-1/2'

loop_
_atom_site_label
_atom_site_type_symbol
_atom_site_fract_x
_atom_site_fract_y
_atom_site_fract_z
_atom_site_U_iso_or_equiv
_atom_site_adp_type
_atom_site_occupancy
_atom_site_site_symmetry_order
_atom_site_calc_flag
H10 H -0.0649(18) 0.7140(8) 0.8965(15) 0.027(5) Uiso 1 1 d
H15 H 0.2909(19) 0.7273(8) 1.2376(16) 0.032(5) Uiso 1 1 d
H12 H 0.1887(17) 0.6767(7) 0.8359(16) 0.019(4) Uiso 1 1 d
H14 H 0.348(2) 0.6772(8) 1.3355(18) 0.033(5) Uiso 1 1 d
H4 H 0.2674(19) 0.4405(8) 1.1833(16) 0.035(5) Uiso 1 1 d
H16 H 0.385(2) 0.6752(8) 1.2165(16) 0.034(5) Uiso 1 1 d
H13 H 0.302(2) 0.6765(7) 0.9737(15) 0.027(5) Uiso 1 1 d
H2 H 0.2514(17) 0.5837(7) 1.3634(15) 0.015(4) Uiso 1 1 d
H5 H 0.1944(17) 0.4417(8) 0.9685(14) 0.021(5) Uiso 1 1 d
H9 H -0.1249(19) 0.6512(8) 0.9111(15) 0.031(5) Uiso 1 1 d
H17 H 0.0397(19) 0.7112(8) 1.2223(15) 0.031(5) Uiso 1 1 d
H18 H 0.094(2) 0.6617(8) 1.3212(18) 0.039(6) Uiso 1 1 d
H8 H -0.0761(19) 0.6633(7) 0.8012(17) 0.028(5) Uiso 1 1 d
H6 H 0.1072(17) 0.4901(7) 0.7869(15) 0.021(5) Uiso 1 1 d
H7 H 0.0667(18) 0.5866(7) 0.7843(16) 0.024(5) Uiso 1 1 d
H11 H 0.1911(19) 0.7287(8) 0.9277(16) 0.031(5) Uiso 1 1 d
H3 H 0.3027(19) 0.4877(8) 1.3650(16) 0.029(5) Uiso 1 1 d
H19 H -0.032(2) 0.6488(8) 1.1919(17) 0.039(6) Uiso 1 1 d
H1 H 0.124(2) 0.6656(9) 1.0555(19) 0.059(7) Uiso 1 1 d
N1 N 0.09732(14) 0.65707(5) 0.95746(12) 0.0165(3) Uani 1 1 d
N2 N 0.17200(14) 0.65564(6) 1.18670(12) 0.0179(3) Uani 1 1 d
C3 C 0.12494(19) 0.50978(7) 0.86113(17) 0.0224(4) Uani 1 1 d
C9 C 0.16999(16) 0.56883(7) 1.07438(14) 0.0159(4) Uani 1 1 d
C10 C 0.19621(16) 0.50985(7) 1.07529(15) 0.0173(4) Uani 1 1 d
C2 C 0.09809(18) 0.56751(7) 0.85891(16) 0.0207(4) Uani 1 1 d
C1 C 0.12114(17) 0.59613(7) 0.96141(15) 0.0163(4) Uani 1 1 d
C6 C 0.26658(19) 0.50736(8) 1.28899(17) 0.0240(4) Uani 1 1 d
C4 C 0.17283(18) 0.48186(8) 0.96661(16) 0.0200(4) Uani 1 1 d
C7 C 0.23975(19) 0.56520(8) 1.28918(16) 0.0226(4) Uani 1 1 d
C8 C 0.19491(17) 0.59530(7) 1.18565(15) 0.0172(4) Uani 1 1 d
C5 C 0.24643(18) 0.48079(8) 1.18491(16) 0.0209(4) Uani 1 1 d
C14 C 0.2041(2) 0.68768(8) 0.91951(18) 0.0236(4) Uani 1 1 d
C11 C 0.0595(2) 0.67032(9) 1.23466(18) 0.0255(4) Uani 1 1 d
C12 C 0.3095(2) 0.68612(8) 1.25012(19) 0.0260(4) Uani 1 1 d
C13 C -0.05472(19) 0.67337(9) 0.88320(18) 0.0237(4) Uani 1 1 d
H29 H 0.1648(18) 1.0056(7) 1.0859(14) 0.021(4) Uiso 1 1 d
H31 H 0.3273(17) 0.8196(7) 1.0936(14) 0.021(5) Uiso 1 1 d
H30 H 0.0022(17) 0.9303(6) 1.0622(13) 0.013(4) Uiso 1 1 d
H32 H 0.5849(17) 0.8169(7) 1.1774(15) 0.022(5) Uiso 1 1 d
H34 H 0.6903(19) 0.8468(7) 1.1172(14) 0.020(4) Uiso 1 1 d
H33 H 0.5318(19) 0.8235(7) 1.0323(16) 0.029(5) Uiso 1 1 d
H28 H 0.4105(18) 0.9863(7) 1.1157(14) 0.021(5) Uiso 1 1 d
O2 O -0.07179(12) 0.83110(5) 1.07449(10) 0.0222(3) Uani 1 1 d
O1 O 0.09529(13) 0.77141(5) 1.06167(11) 0.0268(3) Uani 1 1 d
O3 O 0.53375(12) 0.89626(5) 1.11763(11) 0.0233(3) Uani 1 1 d
C28 C 0.39104(17) 0.90173(7) 1.10451(14) 0.0175(4) Uani 1 1 d
C25 C 0.10363(19) 0.92271(7) 1.07526(14) 0.0174(4) Uani 1 1 d
C24 C 0.15194(17) 0.86805(7) 1.07833(14) 0.0156(4) Uani 1 1 d
C27 C 0.34354(19) 0.95664(7) 1.10484(15) 0.0196(4) Uani 1 1 d
C23 C 0.05209(17) 0.81910(7) 1.07013(14) 0.0166(4) Uani 1 1 d
C26 C 0.20020(18) 0.96683(7) 1.08896(15) 0.0191(4) Uani 1 1 d
C30 C 0.5877(2) 0.84110(8) 1.11187(18) 0.0225(4) Uani 1 1 d
C29 C 0.29606(18) 0.85765(7) 1.09183(14) 0.0167(4) Uani 1 1 d
H22 H -0.4727(16) 0.6507(6) 0.8326(14) 0.012(4) Uiso 1 1 d
H23 H -0.3000(17) 0.6810(7) 1.1926(15) 0.021(5) Uiso 1 1 d
H20 H -0.5340(17) 0.5382(7) 1.0637(14) 0.016(4) Uiso 1 1 d
H24 H -0.3382(19) 0.6553(8) 1.3592(15) 0.031(5) Uiso 1 1 d
H21 H -0.5725(19) 0.5646(8) 0.8668(16) 0.031(5) Uiso 1 1 d
H26 H -0.2036(19) 0.6154(7) 1.3592(15) 0.023(5) Uiso 1 1 d
H25 H -0.313(2) 0.5953(8) 1.4272(17) 0.035(5) Uiso 1 1 d
H27 H -0.160(3) 0.7811(11) 1.069(2) 0.078(8) Uiso 1 1 d
O6 O -0.40186(13) 0.58541(5) 1.25430(10) 0.0235(3) Uani 1 1 d
O4 O -0.21698(12) 0.74773(5) 1.08272(10) 0.0217(3) Uani 1 1 d
O5 O -0.34558(13) 0.74409(5) 0.88578(11) 0.0275(3) Uani 1 1 d
C19 C -0.49484(18) 0.57202(7) 1.04832(16) 0.0190(4) Uani 1 1 d
C21 C -0.45704(18) 0.63824(7) 0.91413(16) 0.0197(4) Uani 1 1 d
C17 C -0.35454(18) 0.65556(7) 1.12648(16) 0.0177(4) Uani 1 1 d
C18 C -0.41495(17) 0.60542(7) 1.14495(15) 0.0172(4) Uani 1 1 d
C20 C -0.51554(18) 0.58836(7) 0.93381(16) 0.0202(4) Uani 1 1 d
C15 C -0.31149(18) 0.72519(7) 0.98653(16) 0.0189(4) Uani 1 1 d
C16 C -0.37638(17) 0.67170(7) 1.01002(15) 0.0170(4) Uani 1 1 d
C22 C -0.3070(2) 0.61544(8) 1.35658(17) 0.0253(4) Uani 1 1 d

loop_
_atom_site_aniso_label
_atom_site_aniso_U_11
_atom_site_aniso_U_22
_atom_site_aniso_U_33
_atom_site_aniso_U_23
_atom_site_aniso_U_13
_atom_site_aniso_U_12
N1 0.0155(7) 0.0164(8) 0.0180(8) 0.0012(6) 0.0067(6) 0.0004(6)
N2 0.0184(7) 0.0153(8) 0.0195(8) -0.0011(6) 0.0065(6) 0.0031(6)
C3 0.0242(10) 0.0227(10) 0.0248(11) -0.0076(8) 0.0143(8) -0.0043(8)
C9 0.0106(8) 0.0169(9) 0.0201(9) 0.0001(7) 0.0058(7) 0.0008(7)
C10 0.0114(8) 0.0171(9) 0.0243(10) -0.0011(7) 0.0076(7) -0.0010(7)
C2 0.0207(9) 0.0227(10) 0.0204(10) 0.0010(8) 0.0097(8) -0.0015(8)
C1 0.0148(9) 0.0141(9) 0.0215(10) -0.0009(7) 0.0085(7) -0.0009(7)
C6 0.0239(10) 0.0229(10) 0.0224(11) 0.0047(8) 0.0055(8) 0.0047(8)
C4 0.0170(9) 0.0168(10) 0.0286(11) -0.0028(8) 0.0111(8) -0.0014(7)
C7 0.0229(10) 0.0238(10) 0.0188(10) -0.0008(8) 0.0051(8) 0.0038(8)
C8 0.0148(8) 0.0169(9) 0.0192(9) -0.0011(7) 0.0056(7) 0.0010(7)
C5 0.0168(9) 0.0166(10) 0.0291(11) 0.0013(8) 0.0082(8) 0.0017(7)
C14 0.0260(11) 0.0205(11) 0.0279(12) 0.0015(9) 0.0143(9) -0.0016(8)
C11 0.0284(11) 0.0251(12) 0.0257(12) 0.0016(9) 0.0133(9) 0.0084(9)
C12 0.0226(10) 0.0216(11) 0.0264(11) -0.0029(9) 0.0007(9) -0.0013(8)
C13 0.0202(10) 0.0240(11) 0.0232(11) -0.0002(9) 0.0040(8) 0.0039(8)
O2 0.0175(6) 0.0177(7) 0.0327(7) 0.0025(5) 0.0109(6) 0.0002(5)
O1 0.0246(7) 0.0134(7) 0.0454(8) -0.0018(6) 0.0167(6) -0.0007(5)
O3 0.0163(6) 0.0213(7) 0.0330(7) -0.0033(5) 0.0099(6) -0.0009(5)
C28 0.0160(9) 0.0213(10) 0.0143(9) -0.0007(7) 0.0049(7) -0.0014(7)
C25 0.0169(9) 0.0193(10) 0.0153(9) 0.0029(7) 0.0052(7) 0.0014(7)
C24 0.0182(9) 0.0175(9) 0.0109(8) 0.0007(7) 0.0052(7) 0.0006(7)
C27 0.0225(9) 0.0153(9) 0.0199(9) -0.0005(7) 0.0069(8) -0.0042(8)
C23 0.0167(9) 0.0176(10) 0.0134(9) 0.0009(7) 0.0035(7) -0.0002(7)
C26 0.0244(10) 0.0137(9) 0.0198(9) 0.0007(7) 0.0090(8) 0.0012(8)
C30 0.0197(10) 0.0248(11) 0.0233(11) -0.0036(9) 0.0083(9) 0.0031(8)
C29 0.0200(9) 0.0144(9) 0.0140(9) -0.0014(7) 0.0045(7) 0.0008(7)
O6 0.0314(7) 0.0191(7) 0.0208(7) 0.0001(5) 0.0107(6) -0.0042(5)
O4 0.0186(6) 0.0184(7) 0.0271(7) 0.0002(5) 0.0074(6) -0.0056(5)
O5 0.0345(7) 0.0226(7) 0.0254(7) 0.0048(6) 0.0111(6) -0.0028(6)
C19 0.0168(9) 0.0142(9) 0.0299(11) -0.0021(8) 0.0132(8) -0.0017(7)
C21 0.0174(9) 0.0227(10) 0.0203(10) 0.0001(8) 0.0087(8) 0.0025(7)
C17 0.0155(9) 0.0150(9) 0.0232(10) -0.0028(8) 0.0078(8) 0.0004(7)
C18 0.0158(9) 0.0148(9) 0.0218(10) 0.0002(7) 0.0079(7) 0.0022(7)
C20 0.0167(9) 0.0202(10) 0.0243(11) -0.0062(8) 0.0084(8) -0.0011(8)
C15 0.0159(9) 0.0167(9) 0.0264(11) 0.0001(8) 0.0106(8) 0.0027(7)
C16 0.0133(8) 0.0169(9) 0.0225(9) 0.0006(7) 0.0084(7) 0.0022(7)
C22 0.0348(12) 0.0188(11) 0.0209(11) -0.0017(8) 0.0088(9) -0.0004(9)

loop_
_atom_type_symbol
_atom_type_description
_atom_type_scat_dispersion_real
_atom_type_scat_dispersion_imag
_atom_type_scat_source
C C 0.0056 0.0026 'International Tables Vol C Tables 4.2.6.8 and 6.1.1.4'
H H 0.0000 0.0000 'International Tables Vol C Tables 4.2.6.8 and 6.1.1.4'
N N 0.0104 0.0054 'International Tables Vol C Tables 4.2.6.8 and 6.1.1.4'
O O 0.0177 0.0098 'International Tables Vol C Tables 4.2.6.8 and 6.1.1.4'

loop_
_geom_angle_atom_site_label_1
_geom_angle_atom_site_label_2
_geom_angle_atom_site_label_3
_geom_angle
C1 N1 C13 113.08(13)
C1 N1 C14 111.82(13)
C13 N1 C14 111.00(14)
C8 N2 C11 112.34(14)
C8 N2 C12 112.05(13)
C11 N2 C12 111.17(15)
C4 C3 C2 119.86(17)
C8 C9 C1 125.43(15)
C8 C9 C10 117.62(15)
C1 C9 C10 116.95(14)
C5 C10 C4 121.16(16)
C5 C10 C9 119.35(15)
C4 C10 C9 119.48(15)
C1 C2 C3 120.79(17)
C2 C1 C9 121.68(16)
C2 C1 N1 119.88(15)
C9 C1 N1 118.44(14)
C5 C6 C7 119.94(17)
C3 C4 C10 121.24(17)
C8 C7 C6 120.81(17)
C7 C8 C9 120.99(16)
C7 C8 N2 120.67(15)
C9 C8 N2 118.35(14)
C6 C5 C10 121.26(17)
C28 O3 C30 118.02(13)
O3 C28 C29 124.74(15)
O3 C28 C27 115.12(14)
C29 C28 C27 120.14(16)
C24 C25 C26 119.78(16)
C25 C24 C29 119.86(15)
C25 C24 C23 121.17(15)
C29 C24 C23 118.95(14)
C26 C27 C28 119.72(16)
O1 C23 O2 125.26(15)
O1 C23 C24 118.83(14)
O2 C23 C24 115.90(14)
C27 C26 C25 120.48(16)
C28 C29 C24 119.98(16)
C18 O6 C22 116.99(14)
C20 C19 C18 120.34(16)
C20 C21 C16 119.92(16)
C18 C17 C16 119.05(16)
O6 C18 C19 115.48(15)
O6 C18 C17 124.44(15)
C19 C18 C17 120.08(16)
C19 C20 C21 120.18(17)
O5 C15 O4 125.03(16)
O5 C15 C16 121.63(15)
O4 C15 C16 113.34(15)
C21 C16 C17 120.43(16)
C21 C16 C15 118.94(15)
C17 C16 C15 120.63(15)

loop_
_geom_bond_atom_site_label_1
_geom_bond_atom_site_label_2
_geom_bond_distance
N1 C1 1.473(2)
N1 C13 1.485(2)
N1 C14 1.491(2)
N2 C8 1.460(2)
N2 C11 1.477(2)
N2 C12 1.479(2)
C3 C4 1.358(2)
C3 C2 1.403(2)
C9 C8 1.422(2)
C9 C1 1.425(2)
C9 C10 1.432(2)
C10 C5 1.412(2)
C10 C4 1.415(2)
C2 C1 1.358(2)
C6 C5 1.356(2)
C6 C7 1.408(3)
C7 C8 1.366(2)
O2 C23 1.2787(19)
O1 C23 1.2346(19)
O3 C28 1.3663(19)
O3 C30 1.433(2)
C28 C29 1.381(2)
C28 C27 1.394(2)
C25 C24 1.386(2)
C25 C26 1.390(2)
C24 C29 1.395(2)
C24 C23 1.510(2)
C27 C26 1.379(2)
O6 C18 1.3662(19)
O6 C22 1.433(2)
O4 C15 1.304(2)
O5 C15 1.222(2)
C19 C20 1.378(2)
C19 C18 1.391(2)
C21 C20 1.384(2)
C21 C16 1.388(2)
C17 C18 1.394(2)
C17 C16 1.397(2)
C15 C16 1.504(2)

loop_
_geom_hbond_atom_site_label_D
_geom_hbond_atom_site_label_H
_geom_hbond_atom_site_label_A
_geom_hbond_distance_DH
_geom_hbond_distance_HA
_geom_hbond_distance_DA
_geom_hbond_angle_DHA
_geom_hbond_site_symmetry_A
C12 H15 O1 1.001(19) 2.509(18) 3.196(2) 125.5(13) .
C11 H17 O1 0.996(19) 2.636(18) 3.301(2) 124.2(13) .
C11 H17 O4 0.996(19) 2.616(18) 3.242(2) 120.9(13) .
C14 H11 O1 0.998(19) 2.391(19) 3.083(2) 125.8(14) .
N1 H1 N2 1.13(2) 1.49(2) 2.5881(19) 159.9(19) .
C30 H34 O2 1.002(17) 2.618(18) 3.571(2) 158.7(13) 1_655
C22 H24 O5 1.005(19) 2.43(2) 3.412(2) 165.0(14) 4_576
O2 H27 O5 1.47(3) 2.45(2) 3.4970(16) 124.7(14) .
O4 H27 O2 1.02(3) 1.47(3) 2.4797(16) 168(2) .
O4 H27 O1 1.02(3) 2.57(3) 3.2429(16) 122.8(17) .
